data_2010115
loop_
_publ_author_name
'Carter, L.C.'
'Davies, D.L.'
'Duffy, K.T.'
'Fawcett, J.'
'Russell, D.R.'

_publ_section_title
;
 [(\h^6^-C~6~H~3~Me~3~)Ru(<small>L</small>-Ala)Cl]
;
_journal_issue 10
_journal_name_full 'Acta Crystallographica Section C'
_journal_page_first 1559
_journal_page_last 1561
_journal_paper_doi 10.1107/S0108270194006220
_journal_volume 50
_journal_year 1994
_chemical_formula_sum 'C12 H18 Cl N O2 Ru'
_chemical_formula_weight 344.8
_space_group_IT_number 4
_symmetry_cell_setting monoclinic
_symmetry_space_group_name_Hall 'P 2yb'
_symmetry_space_group_name_H-M 'P 1 21 1'
_atom_type_scat_source IntTabIV
_cell_angle_alpha 90.
_cell_angle_beta 109.50(10)
_cell_angle_gamma 90.
_cell_formula_units_Z 4
_cell_length_a 10.052(5)
_cell_length_b 17.349(8)
_cell_length_c 8.518(5)
_cell_measurement_reflns_used 393
_cell_measurement_temperature 293
_cell_measurement_theta_max 14.84
_cell_measurement_theta_min 6.68
_cell_volume 1400.3(15)
_diffrn_measurement_device 'Stoe STADI-2'
_diffrn_measurement_method \w
_diffrn_radiation_type MoK\a
_diffrn_radiation_wavelength 0.71073
_diffrn_reflns_av_R_equivalents 0.00
_diffrn_reflns_limit_h_max 12
_diffrn_reflns_limit_h_min -12
_diffrn_reflns_limit_k_max 22
_diffrn_reflns_limit_k_min 0
_diffrn_reflns_limit_l_max 10
_diffrn_reflns_limit_l_min 0
_diffrn_reflns_number 3092
_diffrn_reflns_theta_max 27
_diffrn_standards_decay_% non
_diffrn_standards_interval_count 50
_diffrn_standards_number 1
_exptl_absorpt_coefficient_mu 1.17
_exptl_absorpt_correction_type none
_exptl_crystal_colour orange
_exptl_crystal_density_diffrn 1.63
_exptl_crystal_description plate
_exptl_crystal_size_max 0.62
_exptl_crystal_size_mid 0.30
_exptl_crystal_size_min 0.12
_refine_diff_density_max 1.17
_refine_diff_density_min -1.82
_refine_ls_goodness_of_fit_obs XX
_refine_ls_number_parameters 358
_refine_ls_number_reflns 2769
_refine_ls_R_factor_obs 0.0492
_refine_ls_shift/esd_max 0.701
_refine_ls_structure_factor_coef F
_refine_ls_weighting_details 'w = 1/[\s^2^(F) + 0.00046F^2^]'
_refine_ls_weighting_scheme calc
_refine_ls_wR_factor_obs 0.0522
_reflns_number_observed 2769
_reflns_number_total 3082
_reflns_observed_criterion I>3.0\s(I)
_cod_data_source_file mu1096.cif
_cod_data_source_block mu1096_structure_1_of_1
_cod_depositor_comments
;
 Adding _atom_site_type_symbol label and values.

 Antanas Vaitkus
 2013-04-03

The following automatic conversions were performed:

'_refine_ls_weighting_scheme' value 'w = 1/[\s^2^(F) + 0.00046F^2^]'
was changed to 'calc'. New tag '_refine_ls_weighting_details' was
created. The value of the new tag was set to 'w = 1/[\s^2^(F) +
0.00046F^2^]'.

Automatic conversion script
Id: cif_fix_values 3143 2015-03-26 13:38:13Z robertas 
;
_cod_original_cell_volume 1400(2)
_cod_original_sg_symbol_Hall 'P 2y1'
_cod_original_sg_symbol_H-M 'P 21'
_cod_original_formula_sum 'C12 H18 Cl1 N1 O2 Ru1'
_cod_database_code 2010115

loop_
_symmetry_equiv_pos_as_xyz
x,y,z
-x,y+1/2,-z

loop_
_atom_site_label
_atom_site_type_symbol
_atom_site_fract_x
_atom_site_fract_y
_atom_site_fract_z
_atom_site_U_iso_or_equiv
Ru(1) Ru .20143(7) .76056 .11425(9) .0351(2)
Cl(1) Cl .3119(3) .67016(18) .3393(4) .0485(10)
O(1) O .1967(7) .8382(5) .2990(10) .048(3)
O(2) O .3206(10) .9154(6) .5019(12) .065(4)
N(1) N .4018(9) .8139(6) .1842(12) .039(3)
C(1) C .4440(10) .8417(6) .3551(13) .043(3)
C(2) C .3106(12) .8683(8) .3902(14) .044(4)
C(3) C .5579(14) .9042(8) .3938(18) .063(5)
C(4) C -.0216(12) .7295(8) .0061(16) .049(4)
C(5) C .0584(11) .6685(7) -.0231(14) .043(4)
C(6) C .1617(12) .6822(7) -.0993(14) .045(4)
C(7) C .1861(10) .7581(7) -.1442(10) .042(3)
C(8) C .1010(14) .8186(8) -.1195(16) .056(4)
C(9) C .0001(12) .8046(8) -.0450(17) .054(5)
C(10) C .0399(15) .5889(8) .0392(18) .061(5)
C(11) C .2983(15) .7708(10) -.2207(17) .070(6)
C(12) C -.0802(18) .8716(11) -.007(2) .087(7)
Hn(1a) H .394(18) .843(11) .14(2) .0800
Hn(1b) H .458(15) .769(9) .146(19) .0800
Ru(2) Ru .22941(8) .11876(5) -.36635(10) .0384(3)
Cl(2) Cl .3490(3) .20042(19) -.1298(4) .0516(10)
O(1a) O .2097(8) .0409(6) -.1876(12) .053(3)
O(2a) O .3185(9) -.0404(6) .0115(12) .060(3)
N(1a) N .4229(10) .0575(7) -.3040(14) .047(4)
C(1a) C .4461(11) .0037(6) -.1602(14) .044(4)
C(2a) C .3176(11) .0020(6) -.1052(14) .038(3)
C(3a) C .5765(14) .0225(13) -.017(2) .097(8)
C(4a) C .0085(12) .1546(8) -.4785(16) .050(4)
C(5a) C .0925(12) .2160(7) -.4952(15) .046(4)
C(6a) C .2018(12) .2025(7) -.5663(15) .045(4)
C(7a) C .2217(10) .1256(7) -.6208(10) .041(3)
C(8a) C .1314(13) .0680(8) -.6112(18) .057(5)
C(9a) C .0288(12) .0790(8) -.5355(17) .055(5)
C(10a) C .0781(16) .2946(8) -.4331(19) .063(5)
C(11a) C .3369(14) .1155(11) -.6972(16) .065(5)
C(12a) C -.0589(19) .0143(10) -.505(3) .088(8)
Hn(2a) H .472(15) .100(9) -.26(2) .0800
Hn(2b) H .422(18) .035(11) -.38(2) .0800
H(1) H .4874(10) .8006(6) .4280(13) .06(4)
H(4) H -.0894(12) .7205(8) .0595(16) .05(3)
H(6) H .2146(12) .6405(7) -.1202(14) .12(7)
H(8) H .1131(14) .8693(8) -.1543(16) .11(7)
H(1a) H .4601(11) -.0462(6) -.1977(14) .52(9)
H(3a) H .5814(14) .9180(8) .5078(18) .07(2)
H(3b) H .5317(14) .9491(8) .3267(18) .07(2)
H(3c) H .6372(14) .8809(8) .3761(18) .07(2)
H(3d) H .6527(14) .0129(13) -.057(2) .19(7)
H(3e) H .5827(14) -.0113(13) .072(2) .19(7)
H(3f) H .5808(14) .0744(13) .020(2) .19(7)
H(4a) H -.0623(12) .1628(8) -.4292(16) .04(3)
H(6a) H .2605(12) .2437(7) -.5773(15) .04(3)
H(8a) H .1387(13) .0191(8) -.6574(18) .06(4)
H(10a) H .1159(15) .5532(8) .0653(18) .12(4)
H(10b) H -.0360(15) .5702(8) -.0528(18) .12(4)
H(10c) H .0094(15) .5948(8) .1327(18) .12(4)
H(10d) H -.0073(16) .2987(8) -.4090(19) .07(2)
H(10e) H .0785(16) .3318(8) -.5150(19) .07(2)
H(10f) H .1559(16) .3036(8) -.3346(19) .07(2)
H(11a) H .3429(15) .8197(10) -.1959(17) .08(3)
H(11b) H .2621(15) .7638(10) -.3379(17) .08(3)
H(11c) H .3649(15) .7314(10) -.1720(17) .08(3)
H(11d) H .3392(14) .0608(11) -.6933(16) .07(2)
H(11e) H .4265(14) .1353(11) -.6322(16) .07(2)
H(11f) H .3149(14) .1321(11) -.8093(16) .07(2)
H(12a) H -.0238(8) .9132(11) -.021(2) .14(5)
H(12b) H -.0737(18) .8683(11) .107(2) .14(5)
H(12c) H -.1757(18) .8799(11) -.074(2) .14(5)
H(12d) H -.0533(19) -.0220(10) -.586(3) .07(3)
H(12e) H -.1544(19) .0196(10) -.510(3) .07(3)
H(12f) H -.0035(19) -.0030(10) -.397(3) .07(3)

loop_
_geom_angle_atom_site_label_1
_geom_angle_atom_site_label_2
_geom_angle_atom_site_label_3
_geom_angle
_geom_angle_publ_flag
O(1) Ru(1) Cl(1) 86.6(3) yes
N(1) Ru(1) Cl(1) 85.3(3) yes
N(1) Ru(1) O(1) 76.4(3) yes
C(2) O(1) Ru(1) 119.1(7) yes
C(1) N(1) Ru(1) 111.0(7) yes
C(2) C(1) N(1) 108.2(8) yes
C(3) C(1) N(1) 113.4(10) yes
C(3) C(1) C(2) 112.5(10) yes
O(2) C(2) O(1) 124.9(11) yes
C(1) C(2) O(1) 115.3(10) yes
C(1) C(2) O(2) 119.8(10) yes
C(9) C(4) C(5) 119.0(11) yes
C(6) C(5) C(4) 120.4(11) yes
C(10) C(5) C(4) 118.8(11) yes
C(10) C(5) C(6) 120.6(12) yes
C(7) C(6) C(5) 120.0(11) yes
C(8) C(7) C(6) 118.9(11) yes
C(11) C(7) C(6) 118.6(12) yes
C(11) C(7) C(8) 122.5(12) yes
C(9) C(8) C(7) 120.7(12) yes
C(8) C(9) C(4) 120.9(12) yes
C(12) C(9) C(4) 119.6(14) yes
C(12) C(9) C(8) 119.4(14) yes
Hn(1b) N(1) Hn(1a) 110(18) no
O(1a) Ru(2) Cl(2) 85.1(3) yes
N(1a) Ru(2) Cl(2) 85.8(3) yes
N(1a) Ru(2) O(1a) 78.2(3) yes
C(2a) O(1a) Ru(2) 118.3(7) yes
C(1a) N(1a) Ru(2) 113.4(7) yes
C(2a) C(1a) N(1a) 110.5(9) yes
C(3a) C(1a) N(1a) 112.6(10) yes
C(3a) C(1a) C(2a) 111.0(12) yes
O(2a) C(2a) O(1a) 122.5(10) yes
C(1a) C(2a) O(1a) 118.5(10) yes
C(1a) C(2a) O(2a) 118.9(10) yes
C(9a) C(4a) C(5a) 120.2(12) yes
C(6a) C(5a) C(4a) 119.4(11) yes
C(10a) C(5a) C(4a) 122.0(12) yes
C(10a) C(5a) C(6a) 118.5(12) yes
C(7a) C(6a) C(5a) 119.4(11) yes
C(11a) C(7a) Ru(2) 130.7(6) yes
C(11a) C(7a) C(6a) 116.8(12) yes
C(11a) C(7a) C(8a) 123.9(12) yes
C(9a) C(8a) C(7a) 122.2(12) yes
C(8a) C(9a) C(4a) 119.3(11) yes
C(12a) C(9a) C(4a) 117.7(14) yes
C(12a) C(9a) C(8a) 123.0(14) yes
Hn(2b) N(1a) Hn(2a) 127(16) no
C(4) Ru(1) Cl(1) 107.8(4) no
C(4) Ru(1) O(1) 101.5(4) no
C(4) Ru(1) N(1) 166.6(4) no
C(5) Ru(1) Cl(1) 89.8(3) no
C(5) Ru(1) O(1) 133.9(4) no
C(5) Ru(1) N(1) 149.0(4) no
C(5) Ru(1) C(4) 37.2(5) no
C(6) Ru(1) Cl(1) 99.3(3) no
C(6) Ru(1) O(1) 168.8(4) no
C(6) Ru(1) N(1) 113.4(4) no
C(6) Ru(1) C(4) 67.8(5) no
C(6) Ru(1) C(5) 37.5(4) no
C(7) Ru(1) Cl(1) 130.4(3) no
C(7) Ru(1) O(1) 14.06(4) no
C(7) Ru(1) N(1) 91.9(4) no
C(7) Ru(1) C(4) 81.4(4) no
C(7) Ru(1) C(5) 68.4(4) no
C(7) Ru(1) C(6) 37.9(4) no
C(8) Ru(1) Cl(1) 167.3(4) no
C(8) Ru(1) O(1) 105.9(4) no
C(8) Ru(1) N(1) 99.5(5) no
C(8) Ru(1) C(4) 68.2(5) no
C(8) Ru(1) C(5) 80.1(5) no
C(8) Ru(1) C(6) 68.0(5) no
C(8) Ru(1) C(7) 38.3(5) no
C(9) Ru(1) Cl(1) 143.6(4) no
C(9) Ru(1) O(1) 89.6(4) no
C(9) Ru(1) N(1) 128.7(5) no
C(9) Ru(1) C(4) 37.9(5) no
C(9) Ru(1) C(5) 67.4(5) no
C(9) Ru(1) C(6) 80.0(5) no
C(9) Ru(1) C(7) 68.5(5) no
C(9) Ru(1) C(8) 37.4(5) no
C(5) C(4) Ru(1) 72.1(6) no
C(9) C(4) Ru(1) 70.2(7) no
C(4) C(5) Ru(1) 70.7(6) no
C(6) C(5) Ru(1) 70.9(6) no
C(10) C(5) Ru(1) 127.6(8) no
C(5) C(6) Ru(1) 71.5(6) no
C(7) C(6) Ru(1) 69.4(6) no
C(6) C(7) Ru(1) 72.7(6) no
C(8) C(7) Ru(1) 71.0(7) no
C(11) C(7) Ru(1) 129.4(7) no
C(7) C(8) Ru(1) 70.8(5) no
C(9) C(8) Ru(1) 71.6(7) no
C(4) C(9) Ru(1) 71.9(7) no
C(8) C(9) Ru(1) 71.0(7) no
C(12) C(9) Ru(1) 126.2(10) no
Hn(1a) N(1) Ru(1) 105(15) no
Hn(1b) N(1) Ru(1) 99(8) no
C(1) N(1) Hn(1a) 109(17) no
C(1) N(1) Hn(1b) 122(8) no
H(1) C(1) N(1) 108.8(6) no
C(2) C(1) H(1) 109.8(6) no
C(3) C(1) H(1) 104.1(7) no
H(3a) C(3) C(1) 108.1(7) no
H(3b) C(3) C(1) 114.5(7) no
H(3c) C(3) C(1) 105.7(7) no
H(4) C(4) Ru(1) 129.6(3) no
C(5) C(4) H(4) 120.5(7) no
C(9) C(4) H(4) 120.5(7) no
H(6) C(6) Ru(1) 131.9(3) no
H(6) C(6) C(5) 120.0(7) no
C(7) C(6) H(6) 120.0(7) no
H(8) C(8) Ru(1) 130.7(4) no
H(8) C(8) C(7) 119.7(7) no
C(9) C(8) H(8) 119.7(8) no
H(10a) C(10) C(5) 119.6(7) no
H(10b) C(10) C(5) 100.4(6) no
H(10c) C(10) C(5) 107.9(7) no
H(11a) C(11) C(7) 113.9(8) no
H(11b) C(11) C(7) 111.1(6) no
H(11c) C(11) C(7) 103.2(7) no
H(12a) C(12) C(9) 100.0(10) no
H(12b) C(12) C(9) 108.4(9) no
H(12c) C(12) C(9) 119.5(8) no
C(4a) Ru(2) Cl(2) 110.2(4) no
C(4a) Ru(2) O(1a) 99.9(4) no
C(4a) Ru(2) N(1a) 163.9(5) no
C(5a) Ru(2) Cl(2) 91.1(3) no
C(5a) Ru(2) O(1a) 131.0(4) no
C(5a) Ru(2) N(1a) 150.3(4) no
C(5a) Ru(2) C(4a) 36.8(5) no
C(6a) Ru(2) Cl(2) 99.1(3) no
C(6a) Ru(2) O(1a) 167.9(3) no
C(6a) Ru(2) N(1a) 113.3(4) no
C(6a) Ru(2) C(4a) 68.0(5) no
C(6a) Ru(2) C(5a) 38.1(4) no
C(7a) Ru(2) Cl(2) 130.3(3) no
C(7a) Ru(2) O(1a) 142.2(4) no
C(7a) Ru(2) N(1a) 90.1(4) no
C(7a) Ru(2) C(4a) 81.6(4) no
C(7a) Ru(2) C(5a) 69.6(4) no
C(7a) Ru(2) C(6a) 39.0(4) no
C(8a) Ru(2) Cl(2) 166.6(4) no
C(8a) Ru(2) O(1a) 108.3(5) no
C(8a) Ru(2) N(1a) 97.0(5) no
C(8a) Ru(2) C(4a) 68.2(5) no
C(8a) Ru(2) C(5a) 80.0(5) no
C(8a) Ru(2) C(6a) 67.8(5) no
C(8a) Ru(2) C(7a) 37.0(5) no
C(9a) Ru(2) Cl(2) 146.3(4) no
C(9a) Ru(2) O(1a) 89.1(4) no
C(9a) Ru(2) N(1a) 125.4(5) no
C(9a) Ru(2) C(4a) 38.5(5) no
C(9a) Ru(2) C(5a) 68.1(5) no
C(9a) Ru(2) C(6a) 81.1(5) no
C(9a) Ru(2) C(7a) 68.5(5) no
C(9a) Ru(2) C(8a) 37.7(5) no
C(5a) C(4a) Ru(2) 72.7(7) no
C(9a) C(4a) Ru(2) 69.6(7) no
C(4a) C(5a) Ru(2) 70.5(7) no
C(6a) C(5a) Ru(2) 69.5(6) no
C(10a) C(5a) Ru(2) 129.7(9) no
C(5a) C(6a) Ru(2) 72.3(6) no
C(6a) C(7a) Ru(2) 71.9(6) no
C(8a) C(7a) Ru(2) 72.6(7) no
C(7a) C(6a) Ru(2) 69.0(6) no
C(8a) C(7a) C(6a) 119.2(11) no
C(7a) C(8a) Ru(2) 70.4(6) no
C(9a) C(8a) Ru(2) 70.8(8) no
C(4a) C(9a) Ru(2) 71.9(7) no
C(8a) C(9a) Ru(2) 71.6(7) no
C(12a) C(9a) Ru(2) 126.3(10) no
Hn(2a) N(1a) Ru(2) 92(9) no
Hn(2b) N(1a) Ru(2) 106(13) no
C(1a) N(1a) Hn(2a) 106(10) no
C(1a) N(1a) Hn(2) 111(14) no
H(1a) C(1a) N(1a) 107.0(6) no
C(2a) C(1a) H(1a) 108.9(6) no
C(3a) C(1a) H(1a) 106.5(10) no
H(3d) C(3a) C(1a) 105.3(9) no
H(3e) C(3a) C(1a) 108.9(8) no
H(3f) C(3a) C(1a) 114.1(10) no
H(4a) C(4a) Ru(2) 130.5(3) no
C(5a) C(4a) H(4a) 119.9(7) no
C(9a) C(4a) H(4a) 119.9(7) no
H(6a) C(6a) Ru(2) 130.9(3) no
H(6a) C(6a) C(5a) 120.3(7) no
C(7a) C(6a) H(6a) 120.3(7) no
H(8a) C(8a) Ru(2) 133.4(3) no
H(8a) C(8a) C(7a) 118.9(8) no
C(9a) C(8a) H(8a) 118.9(7) no
H(10d) C(10a) C(5a) 110.3(8) no
H(10e) C(10a) C(5a) 109.7(7) no
H(10f) C(10a) C(5a) 108.4(7) no
H(11d) C(11a) C(7a) 96.5(8) no
H(11e) C(11a) C(7a) 114.8(7) no
H(11f) C(11a) C(7a) 116.2(6) no
H(12d) C(12a) C(9a) 100.9(10) no
H(12e) C(12a) C(9a) 124.1(9) no
H(12f) C(12a) C(9a) 102.5(8) no

loop_
_geom_bond_atom_site_label_1
_geom_bond_atom_site_label_2
_geom_bond_site_symmetry_1
_geom_bond_site_symmetry_2
_geom_bond_distance
_geom_bond_publ_flag
Cl(1) Ru(1) . . 2.439(3) yes
O(1) Ru(1) . . 2.085(8) yes
N(1) Ru(1) . . 2.113(9) yes
C(4) Ru(1) . . 2.188(11) yes
C(5) Ru(1) . . 2.206(10) yes
C(6) Ru(1) . . 2.198(12) yes
C(7) Ru(1) . . 2.155(9) yes
C(8) Ru(1) . . 2.158(12) yes
C(9) Ru(1) . . 2.165(11) yes
C(2) O(1) . . 1.262(13) yes
C(2) O(2) . . 1.233(15) yes
C(1) N(1) . . 1.456(14) yes
C(2) C(1) . . 1.538(15) yes
C(3) C(1) . . 1.532(15) yes
C(5) C(4) . . 1.401(18) yes
C(9) C(4) . . 1.414(18) yes
C(6) C(5) . . 1.416(16) yes
C(10) C(5) . . 1.513(16) yes
C(7) C(6) . . 1.415(16) yes
C(8) C(7) . . 1.413(18) yes
C(11) C(7) . . 1.495(17) yes
C(9) C(8) . . 1.39(2) yes
C(12) C(9) . . 1.510(19) yes
Hn(1a) N(1) . . 0.64(18) no
Hn(1b) N(1) . . 1.08(16) no
Cl(2) Ru(2) . . 2.428(3) yes
O(1a) Ru(2) . . 2.094(9) yes
N(1a) Ru(2) . . 2.123(10) yes
C(4a) Ru(2) . . 2.194(11) yes
C(5a) Ru(2) . . 2.222(11) yes
C(6a) Ru(2) . . 2.185(11) yes
C(7a) Ru(2) . . 2.146(9) yes
C(8a) Ru(2) . . 2.173(13) yes
C(9a) Ru(2) . . 2.163(11) yes
C(2a) O(1a) . . 1.271(14) yes
C(2a) O(2a) . . 1.234(14) yes
C(1a) N(1a) . . 1.495(15) yes
C(2a) C(1a) . . 1.514(15) yes
C(3a) C(1a) . . 1.496(18) yes
C(5a) C(4a) . . 1.396(18) yes
C(9a) C(4a) . . 1.436(18) yes
C(6a) C(5a) . . 1.441(16) yes
C(10a) C(5a) . . 1.486(17) yes
C(7a) C(6a) . . 1.448(16) yes
C(8a) C(7a) . . 1.371(18) yes
C(11a) C(7a) . . 1.516(16) yes
C(9a) C(8a) . . 1.40(2) yes
C(12a) C(9a) . . 1.50(2) yes
Hn(2a) N(1a) . . 0.90(16) no
Hn(2b) N(1a) . . 0.78(18) no
